data_8102755
loop_
_publ_author_name
'Yun-Fei Kuang'
'Chang-Hong Li'
'Wei Li'
'Ying-Qun Yang'

_publ_section_title
;
 Crystal structure of
 aquachloro(1,10-phenanthroline-k2N,N')-(4-acetylaminobenzoato-kO)copper(II)
 sesquihydrate, Cu(H2O)(C12H8N2)(C9H8O3N)Cl &#x00B7; 1.5H2O, at 113 K
;
_journal_issue 3
_journal_name_full 'Zeitschrift f\"ur Kristallographie - New Crystal Structures'
_journal_page_first 431
_journal_volume 225
_journal_year 2010
_chemical_formula_sum 'C21 H21 Cl Cu N3 O5.5'
_chemical_formula_weight 502.40
_chemical_name_systematic
; 
aqua(1,10-phenanthroline-k2N, N')-(4-
acetylaminobenzoato-kO)-chloride copper(II) dihydrate, 
Cu(H2O)(C12H8N2)( C9H8O3N)Cl?2H2O
;
_space_group_IT_number 2
_symmetry_cell_setting triclinic
_symmetry_space_group_name_Hall '-P 1'
_symmetry_space_group_name_H-M 'P -1'
_atom_sites_solution_hydrogens geom
_atom_sites_solution_primary direct
_atom_sites_solution_secondary difmap
_audit_creation_method SHELXL-97
_cell_angle_alpha 99.107(3)
_cell_angle_beta 102.494(6)
_cell_angle_gamma 106.571(7)
_cell_formula_units_Z 2
_cell_length_a 8.605(4)
_cell_length_b 8.865(4)
_cell_length_c 15.136(6)
_cell_measurement_reflns_used 4080
_cell_measurement_temperature 113(2)
_cell_measurement_theta_max 27.9
_cell_measurement_theta_min 2.5
_cell_volume 1050.2(8)
_computing_cell_refinement CrystalClear
_computing_data_collection CrystalClear
_computing_data_reduction CrystalClear
_computing_molecular_graphics 'Bruker SHELXTL'
_computing_publication_material 'CrystalStructure 3.8'
_computing_structure_refinement 'SHELXL-97 (Sheldrick, 1997)'
_computing_structure_solution 'SHELXS-97 (Sheldrick, 1990)'
_diffrn_ambient_temperature 113(2)
_diffrn_detector_area_resol_mean 14.63
_diffrn_measured_fraction_theta_full 0.994
_diffrn_measured_fraction_theta_max 0.994
_diffrn_measurement_device_type 'Rigaku Saturn CCD area detector'
_diffrn_measurement_method '\w and \f scans'
_diffrn_radiation_monochromator multilayer
_diffrn_radiation_source 'rotating anode'
_diffrn_radiation_type MoK\a
_diffrn_radiation_wavelength 0.71073
_diffrn_reflns_av_R_equivalents 0.0321
_diffrn_reflns_av_sigmaI/netI 0.0563
_diffrn_reflns_limit_h_max 10
_diffrn_reflns_limit_h_min -10
_diffrn_reflns_limit_k_max 10
_diffrn_reflns_limit_k_min -9
_diffrn_reflns_limit_l_max 17
_diffrn_reflns_limit_l_min -18
_diffrn_reflns_number 7914
_diffrn_reflns_theta_full 25.01
_diffrn_reflns_theta_max 25.01
_diffrn_reflns_theta_min 2.47
_diffrn_standards_decay_% 0
_diffrn_standards_interval_count 0
_diffrn_standards_interval_time 0
_diffrn_standards_number 0
_exptl_absorpt_coefficient_mu 1.209
_exptl_absorpt_correction_T_max 0.8886
_exptl_absorpt_correction_T_min 0.7940
_exptl_absorpt_correction_type multi-scan
_exptl_absorpt_process_details CrystalClear
_exptl_crystal_colour Colorless
_exptl_crystal_density_diffrn 1.589
_exptl_crystal_density_meas 0
_exptl_crystal_density_method 'not measured'
_exptl_crystal_description Prism
_exptl_crystal_F_000 516
_exptl_crystal_size_max 0.20
_exptl_crystal_size_mid 0.18
_exptl_crystal_size_min 0.10
_refine_diff_density_max 0.403
_refine_diff_density_min -0.346
_refine_diff_density_rms 0.065
_refine_ls_extinction_method none
_refine_ls_goodness_of_fit_ref 1.099
_refine_ls_hydrogen_treatment mixed
_refine_ls_matrix_type full
_refine_ls_number_parameters 311
_refine_ls_number_reflns 3687
_refine_ls_number_restraints 10
_refine_ls_restrained_S_all 1.098
_refine_ls_R_factor_all 0.0338
_refine_ls_R_factor_gt 0.0283
_refine_ls_shift/su_max 0.003
_refine_ls_shift/su_mean 0.000
_refine_ls_structure_factor_coef Fsqd
_refine_ls_weighting_details 'calc w=1/[\s^2^(Fo^2^)+(0.0264P)^2^+0.0000P] where P=(Fo^2^+2Fc^2^)/3'
_refine_ls_weighting_scheme calc
_refine_ls_wR_factor_gt 0.0712
_refine_ls_wR_factor_ref 0.0724
_reflns_number_gt 2928
_reflns_number_total 3687
_reflns_threshold_expression >2sigma(I)
_cod_data_source_file 1267-3050.cff
_cod_data_source_block shelx
_cod_depositor_comments
;
The following automatic conversions were performed:
'_symmetry_cell_setting' value 'Triclinic' changed to 'triclinic'
according to '/home/saulius/struct/CIF-dictionaries/cif_core.dic'
dictionary named 'cif_core.dic' version 2.4.1 from
2010-06-29.

'_exptl_absorpt_correction_type' value 'MULTI-SCAN' changed
to 'multi-scan' according to
'/home/saulius/struct/CIF-dictionaries/cif_core.dic' dictionary named
'cif_core.dic' version 2.4.1 from 2010-06-29.

Automatic conversion script
Id: cif_fix_enum 1555 2011-01-17 13:19:09Z saulius 
;
_cod_original_cell_volume 1050.1(8)
_cod_original_sg_symbol_H-M P-1
_cod_original_formula_sum 'C21 H21 Cl Cu N3 O5.50'
_cod_database_code 8102755

loop_
_symmetry_equiv_pos_as_xyz
'x, y, z'
'-x, -y, -z'

loop_
_atom_site_label
_atom_site_type_symbol
_atom_site_fract_x
_atom_site_fract_y
_atom_site_fract_z
_atom_site_U_iso_or_equiv
_atom_site_adp_type
_atom_site_occupancy
_atom_site_symmetry_multiplicity
_atom_site_calc_flag
_atom_site_refinement_flags
_atom_site_disorder_assembly
_atom_site_disorder_group
Cu1 Cu 0.46209(3) 0.39738(3) 0.272951(19) 0.01401(10) Uani 1 1 d . . .
Cl1 Cl 0.58849(8) 0.20365(7) 0.19589(4) 0.02179(16) Uani 1 1 d . . .
O1 O 0.50939(19) 0.35028(18) 0.39605(10) 0.0172(4) Uani 1 1 d . . .
O2 O 0.25159(19) 0.2005(2) 0.39712(11) 0.0255(5) Uani 1 1 d . . .
O3 O 0.9325(2) 0.32596(19) 0.84584(11) 0.0236(4) Uani 1 1 d . . .
N1 N 0.6853(3) 0.1195(2) 0.77442(13) 0.0177(5) Uani 1 1 d D . .
H1 H 0.615(2) 0.0252(18) 0.7786(15) 0.021 Uiso 1 1 d D . .
N2 N 0.4254(2) 0.4975(2) 0.16288(12) 0.0147(5) Uani 1 1 d . . .
N3 N 0.6773(2) 0.5837(2) 0.31511(12) 0.0138(5) Uani 1 1 d . . .
C1 C 0.4083(3) 0.2627(3) 0.43248(16) 0.0167(6) Uani 1 1 d . . .
C2 C 0.4842(3) 0.2315(3) 0.52376(15) 0.0157(5) Uani 1 1 d . . .
C3 C 0.3936(3) 0.1034(3) 0.55483(16) 0.0178(6) Uani 1 1 d . . .
H3 H 0.2824 0.0391 0.5188 0.021 Uiso 1 1 calc R . .
C4 C 0.4623(3) 0.0685(3) 0.63668(16) 0.0180(6) Uani 1 1 d . . .
H4 H 0.3995 -0.0210 0.6558 0.022 Uiso 1 1 calc R . .
C5 C 0.6239(3) 0.1638(3) 0.69179(15) 0.0161(6) Uani 1 1 d . . .
C6 C 0.7150(3) 0.2946(3) 0.66192(16) 0.0183(6) Uani 1 1 d . . .
H6 H 0.8246 0.3615 0.6989 0.022 Uiso 1 1 calc R . .
C7 C 0.6452(3) 0.3258(3) 0.57878(15) 0.0176(6) Uani 1 1 d . . .
H7 H 0.7086 0.4138 0.5586 0.021 Uiso 1 1 calc R . .
C8 C 0.8279(3) 0.1978(3) 0.84511(16) 0.0186(6) Uani 1 1 d . . .
C9 C 0.8507(3) 0.1151(3) 0.92353(16) 0.0245(6) Uani 1 1 d . . .
H9A H 0.9515 0.0829 0.9278 0.037 Uiso 1 1 calc R . .
H9B H 0.7516 0.0188 0.9121 0.037 Uiso 1 1 calc R . .
H9C H 0.8640 0.1895 0.9820 0.037 Uiso 1 1 calc R . .
C10 C 0.2983(3) 0.4488(3) 0.08591(16) 0.0197(6) Uani 1 1 d . . .
H10 H 0.2071 0.3531 0.0788 0.024 Uiso 1 1 calc R . .
C11 C 0.2928(3) 0.5315(3) 0.01523(17) 0.0267(7) Uani 1 1 d . . .
H11 H 0.1997 0.4919 -0.0390 0.032 Uiso 1 1 calc R . .
C12 C 0.4217(3) 0.6697(3) 0.02420(17) 0.0249(6) Uani 1 1 d . . .
H12 H 0.4182 0.7279 -0.0233 0.030 Uiso 1 1 calc R . .
C13 C 0.5608(3) 0.7259(3) 0.10461(17) 0.0205(6) Uani 1 1 d . . .
C14 C 0.7046(3) 0.8679(3) 0.12189(19) 0.0273(7) Uani 1 1 d . . .
H14 H 0.7091 0.9323 0.0774 0.033 Uiso 1 1 calc R . .
C15 C 0.8337(3) 0.9123(3) 0.19988(19) 0.0263(7) Uani 1 1 d . . .
H15 H 0.9273 1.0073 0.2094 0.032 Uiso 1 1 calc R . .
C16 C 0.8317(3) 0.8181(3) 0.26861(17) 0.0202(6) Uani 1 1 d . . .
C17 C 0.9617(3) 0.8566(3) 0.35209(18) 0.0280(7) Uani 1 1 d . . .
H17 H 1.0591 0.9496 0.3657 0.034 Uiso 1 1 calc R . .
C18 C 0.9457(3) 0.7590(3) 0.41275(18) 0.0281(7) Uani 1 1 d . . .
H18 H 1.0325 0.7837 0.4689 0.034 Uiso 1 1 calc R . .
C19 C 0.8020(3) 0.6228(3) 0.39281(17) 0.0210(6) Uani 1 1 d . . .
H19 H 0.7932 0.5559 0.4360 0.025 Uiso 1 1 calc R . .
C20 C 0.6930(3) 0.6803(3) 0.25445(16) 0.0152(5) Uani 1 1 d . . .
C21 C 0.5554(3) 0.6336(3) 0.17114(16) 0.0152(5) Uani 1 1 d . . .
O4 O 0.2238(2) 0.2561(2) 0.23630(11) 0.0198(4) Uani 1 1 d D . .
H4A H 0.150(2) 0.300(2) 0.2189(14) 0.024 Uiso 1 1 d D . .
H4B H 0.222(3) 0.223(3) 0.2863(10) 0.024 Uiso 1 1 d D . .
O5 O 0.0408(2) 0.6489(2) 0.83113(15) 0.0316(5) Uani 1 1 d D . .
H5A H 0.015(3) 0.5526(15) 0.8375(18) 0.038 Uiso 1 1 d D . .
H5B H 0.1357(19) 0.687(3) 0.8210(19) 0.038 Uiso 1 1 d D . .
O6 O 0.0694(5) 0.6935(6) 0.6087(2) 0.0465(12) Uani 0.50 1 d PD . .
H6A H 0.147(5) 0.691(6) 0.652(2) 0.056 Uiso 0.50 1 d PD . .
H6B H 0.006(5) 0.746(6) 0.621(3) 0.056 Uiso 0.50 1 d PD . .

loop_
_atom_site_aniso_label
_atom_site_aniso_U_11
_atom_site_aniso_U_22
_atom_site_aniso_U_33
_atom_site_aniso_U_23
_atom_site_aniso_U_13
_atom_site_aniso_U_12
Cu1 0.01328(18) 0.01420(16) 0.01290(16) 0.00563(12) 0.00203(13) 0.00192(13)
Cl1 0.0316(4) 0.0186(3) 0.0232(3) 0.0102(3) 0.0150(3) 0.0118(3)
O1 0.0158(9) 0.0190(9) 0.0146(9) 0.0084(7) 0.0036(7) 0.0006(7)
O2 0.0137(10) 0.0314(10) 0.0248(10) 0.0140(8) 0.0023(8) -0.0042(8)
O3 0.0233(10) 0.0212(10) 0.0234(10) 0.0077(8) 0.0032(8) 0.0042(8)
N1 0.0228(12) 0.0156(11) 0.0155(11) 0.0086(9) 0.0067(10) 0.0041(10)
N2 0.0150(11) 0.0174(10) 0.0121(10) 0.0043(8) 0.0022(9) 0.0068(9)
N3 0.0125(11) 0.0156(10) 0.0140(10) 0.0047(8) 0.0037(9) 0.0050(9)
C1 0.0261(15) 0.0110(12) 0.0150(13) 0.0036(10) 0.0090(11) 0.0063(11)
C2 0.0200(14) 0.0156(12) 0.0131(12) 0.0026(10) 0.0075(11) 0.0066(11)
C3 0.0204(14) 0.0151(13) 0.0166(13) 0.0041(10) 0.0068(11) 0.0022(11)
C4 0.0236(14) 0.0122(12) 0.0174(13) 0.0040(10) 0.0083(11) 0.0024(11)
C5 0.0260(15) 0.0167(12) 0.0125(12) 0.0056(10) 0.0105(11) 0.0124(11)
C6 0.0186(14) 0.0197(13) 0.0160(13) 0.0048(10) 0.0053(11) 0.0050(11)
C7 0.0233(14) 0.0147(12) 0.0184(13) 0.0082(10) 0.0106(11) 0.0056(11)
C8 0.0245(15) 0.0204(13) 0.0159(13) 0.0046(10) 0.0073(11) 0.0134(12)
C9 0.0297(15) 0.0260(14) 0.0185(14) 0.0070(11) 0.0050(12) 0.0104(12)
C10 0.0205(14) 0.0218(13) 0.0178(13) 0.0038(10) 0.0052(11) 0.0090(12)
C11 0.0306(16) 0.0403(17) 0.0155(14) 0.0078(12) 0.0026(12) 0.0232(14)
C12 0.0369(17) 0.0360(16) 0.0212(14) 0.0203(12) 0.0171(13) 0.0272(14)
C13 0.0292(15) 0.0240(14) 0.0228(14) 0.0125(11) 0.0174(12) 0.0194(12)
C14 0.0383(17) 0.0251(14) 0.0381(17) 0.0234(13) 0.0265(14) 0.0198(14)
C15 0.0261(16) 0.0173(13) 0.0417(17) 0.0133(12) 0.0187(14) 0.0062(12)
C16 0.0189(14) 0.0169(13) 0.0275(15) 0.0057(11) 0.0129(12) 0.0050(11)
C17 0.0163(14) 0.0200(14) 0.0434(18) 0.0082(12) 0.0090(13) -0.0013(12)
C18 0.0139(14) 0.0302(15) 0.0306(16) 0.0066(12) -0.0023(12) -0.0004(12)
C19 0.0193(14) 0.0205(14) 0.0224(14) 0.0067(11) 0.0047(12) 0.0051(12)
C20 0.0159(13) 0.0159(12) 0.0187(13) 0.0050(10) 0.0095(11) 0.0087(11)
C21 0.0199(14) 0.0164(12) 0.0165(13) 0.0069(10) 0.0102(11) 0.0110(11)
O4 0.0149(9) 0.0193(9) 0.0209(10) 0.0092(7) -0.0017(8) 0.0015(8)
O5 0.0193(10) 0.0264(11) 0.0482(12) 0.0182(10) 0.0042(10) 0.0051(9)
O6 0.051(3) 0.085(3) 0.018(2) 0.011(2) 0.003(2) 0.048(3)

loop_
_atom_type_symbol
_atom_type_description
_atom_type_scat_dispersion_real
_atom_type_scat_dispersion_imag
_atom_type_scat_source
C C 0.0033 0.0016 'International Tables Vol C Tables 4.2.6.8 and 6.1.1.4'
H H 0.0000 0.0000 'International Tables Vol C Tables 4.2.6.8 and 6.1.1.4'
N N 0.0061 0.0033 'International Tables Vol C Tables 4.2.6.8 and 6.1.1.4'
O O 0.0106 0.0060 'International Tables Vol C Tables 4.2.6.8 and 6.1.1.4'
Cl Cl 0.1484 0.1585 'International Tables Vol C Tables 4.2.6.8 and 6.1.1.4'
Cu Cu 0.3201 1.2651 'International Tables Vol C Tables 4.2.6.8 and 6.1.1.4'

loop_
_geom_angle_atom_site_label_1
_geom_angle_atom_site_label_2
_geom_angle_atom_site_label_3
_geom_angle
_geom_angle_site_symmetry_1
_geom_angle_site_symmetry_3
_geom_angle_publ_flag
O1 Cu1 O4 93.50(7) . . ?
O1 Cu1 N3 89.50(7) . . ?
O4 Cu1 N3 165.59(7) . . ?
O1 Cu1 N2 166.98(7) . . ?
O4 Cu1 N2 92.34(7) . . ?
N3 Cu1 N2 82.06(7) . . ?
O1 Cu1 Cl1 96.82(6) . . ?
O4 Cu1 Cl1 99.35(6) . . ?
N3 Cu1 Cl1 94.27(7) . . ?
N2 Cu1 Cl1 93.69(6) . . ?
C1 O1 Cu1 128.53(15) . . ?
C8 N1 C5 129.7(2) . . ?
C8 N1 H1 118.6(14) . . ?
C5 N1 H1 111.7(14) . . ?
C10 N2 C21 117.5(2) . . ?
C10 N2 Cu1 129.96(16) . . ?
C21 N2 Cu1 112.49(14) . . ?
C19 N3 C20 118.0(2) . . ?
C19 N3 Cu1 128.75(16) . . ?
C20 N3 Cu1 113.27(14) . . ?
O2 C1 O1 124.8(2) . . ?
O2 C1 C2 118.4(2) . . ?
O1 C1 C2 116.8(2) . . ?
C7 C2 C3 118.2(2) . . ?
C7 C2 C1 121.9(2) . . ?
C3 C2 C1 119.9(2) . . ?
C4 C3 C2 121.1(2) . . ?
C4 C3 H3 119.4 . . ?
C2 C3 H3 119.4 . . ?
C3 C4 C5 120.4(2) . . ?
C3 C4 H4 119.8 . . ?
C5 C4 H4 119.8 . . ?
C4 C5 C6 118.9(2) . . ?
C4 C5 N1 116.8(2) . . ?
C6 C5 N1 124.3(2) . . ?
C7 C6 C5 119.9(2) . . ?
C7 C6 H6 120.1 . . ?
C5 C6 H6 120.1 . . ?
C6 C7 C2 121.4(2) . . ?
C6 C7 H7 119.3 . . ?
C2 C7 H7 119.3 . . ?
O3 C8 N1 123.7(2) . . ?
O3 C8 C9 121.5(2) . . ?
N1 C8 C9 114.8(2) . . ?
C8 C9 H9A 109.5 . . ?
C8 C9 H9B 109.5 . . ?
H9A C9 H9B 109.5 . . ?
C8 C9 H9C 109.5 . . ?
H9A C9 H9C 109.5 . . ?
H9B C9 H9C 109.5 . . ?
N2 C10 C11 122.9(2) . . ?
N2 C10 H10 118.5 . . ?
C11 C10 H10 118.5 . . ?
C12 C11 C10 119.6(2) . . ?
C12 C11 H11 120.2 . . ?
C10 C11 H11 120.2 . . ?
C11 C12 C13 119.7(2) . . ?
C11 C12 H12 120.2 . . ?
C13 C12 H12 120.2 . . ?
C21 C13 C12 116.4(2) . . ?
C21 C13 C14 118.5(2) . . ?
C12 C13 C14 125.1(2) . . ?
C15 C14 C13 121.6(2) . . ?
C15 C14 H14 119.2 . . ?
C13 C14 H14 119.2 . . ?
C14 C15 C16 120.9(2) . . ?
C14 C15 H15 119.6 . . ?
C16 C15 H15 119.6 . . ?
C20 C16 C17 116.6(2) . . ?
C20 C16 C15 119.0(2) . . ?
C17 C16 C15 124.3(2) . . ?
C18 C17 C16 119.3(2) . . ?
C18 C17 H17 120.4 . . ?
C16 C17 H17 120.4 . . ?
C17 C18 C19 120.3(2) . . ?
C17 C18 H18 119.9 . . ?
C19 C18 H18 119.9 . . ?
N3 C19 C18 121.9(2) . . ?
N3 C19 H19 119.0 . . ?
C18 C19 H19 119.0 . . ?
N3 C20 C16 123.9(2) . . ?
N3 C20 C21 116.2(2) . . ?
C16 C20 C21 119.9(2) . . ?
N2 C21 C13 123.8(2) . . ?
N2 C21 C20 116.0(2) . . ?
C13 C21 C20 120.2(2) . . ?
Cu1 O4 H4A 116.8(15) . . ?
Cu1 O4 H4B 98.7(15) . . ?
H4A O4 H4B 115.1(16) . . ?
H5A O5 H5B 116.2(16) . . ?
H6A O6 H6B 119(2) . . ?

loop_
_geom_bond_atom_site_label_1
_geom_bond_atom_site_label_2
_geom_bond_distance
_geom_bond_site_symmetry_2
_geom_bond_publ_flag
Cu1 O1 1.9561(17) . ?
Cu1 O4 1.9758(17) . ?
Cu1 N3 1.9936(19) . ?
Cu1 N2 2.0154(19) . ?
Cu1 Cl1 2.5442(9) . ?
O1 C1 1.273(3) . ?
O2 C1 1.257(3) . ?
O3 C8 1.229(3) . ?
N1 C8 1.357(3) . ?
N1 C5 1.410(3) . ?
N1 H1 0.902(10) . ?
N2 C10 1.327(3) . ?
N2 C21 1.358(3) . ?
N3 C19 1.330(3) . ?
N3 C20 1.353(3) . ?
C1 C2 1.499(3) . ?
C2 C7 1.390(3) . ?
C2 C3 1.393(3) . ?
C3 C4 1.374(3) . ?
C3 H3 0.9500 . ?
C4 C5 1.396(3) . ?
C4 H4 0.9500 . ?
C5 C6 1.401(3) . ?
C6 C7 1.378(3) . ?
C6 H6 0.9500 . ?
C7 H7 0.9500 . ?
C8 C9 1.497(3) . ?
C9 H9A 0.9800 . ?
C9 H9B 0.9800 . ?
C9 H9C 0.9800 . ?
C10 C11 1.389(3) . ?
C10 H10 0.9500 . ?
C11 C12 1.362(3) . ?
C11 H11 0.9500 . ?
C12 C13 1.414(3) . ?
C12 H12 0.9500 . ?
C13 C21 1.395(3) . ?
C13 C14 1.432(3) . ?
C14 C15 1.349(3) . ?
C14 H14 0.9500 . ?
C15 C16 1.433(3) . ?
C15 H15 0.9500 . ?
C16 C20 1.392(3) . ?
C16 C17 1.413(3) . ?
C17 C18 1.359(3) . ?
C17 H17 0.9500 . ?
C18 C19 1.396(3) . ?
C18 H18 0.9500 . ?
C19 H19 0.9500 . ?
C20 C21 1.440(3) . ?
O4 H4A 0.852(9) . ?
O4 H4B 0.853(9) . ?
O5 H5A 0.845(9) . ?
O5 H5B 0.847(9) . ?
O6 H6A 0.835(10) . ?
O6 H6B 0.840(10) . ?

loop_
_geom_hbond_atom_site_label_D
_geom_hbond_atom_site_label_H
_geom_hbond_atom_site_label_A
_geom_hbond_distance_DH
_geom_hbond_distance_HA
_geom_hbond_distance_DA
_geom_hbond_angle_DHA
_geom_hbond_site_symmetry_A
N1 H1 Cl1 0.902(10) 2.417(11) 3.313(2) 172(2) 2_656
O4 H4A O5 0.852(9) 1.862(10) 2.701(2) 168(2) 2_566
O6 H6B O2 0.840(10) 2.37(2) 3.150(4) 155(5) 2_566
O5 H5A O3 0.845(9) 1.965(9) 2.808(3) 174(2) 1_455
O5 H5B Cl1 0.847(9) 2.380(10) 3.226(2) 176(2) 2_666
O6 H6A Cl1 0.835(10) 2.68(2) 3.477(4) 160(5) 2_666
O4 H4B O2 0.853(9) 1.695(11) 2.534(2) 167(2) .

loop_
_geom_torsion_atom_site_label_1
_geom_torsion_atom_site_label_2
_geom_torsion_atom_site_label_3
_geom_torsion_atom_site_label_4
_geom_torsion
_geom_torsion_site_symmetry_1
_geom_torsion_site_symmetry_2
_geom_torsion_site_symmetry_3
_geom_torsion_site_symmetry_4
_geom_torsion_publ_flag
O4 Cu1 O1 C1 -2.6(2) . . . . ?
N3 Cu1 O1 C1 163.3(2) . . . . ?
N2 Cu1 O1 C1 113.9(3) . . . . ?
Cl1 Cu1 O1 C1 -102.5(2) . . . . ?
O1 Cu1 N2 C10 -131.7(3) . . . . ?
O4 Cu1 N2 C10 -15.1(2) . . . . ?
N3 Cu1 N2 C10 178.2(2) . . . . ?
Cl1 Cu1 N2 C10 84.4(2) . . . . ?
O1 Cu1 N2 C21 49.6(4) . . . . ?
O4 Cu1 N2 C21 166.26(17) . . . . ?
N3 Cu1 N2 C21 -0.41(16) . . . . ?
Cl1 Cu1 N2 C21 -94.20(16) . . . . ?
O1 Cu1 N3 C19 10.2(2) . . . . ?
O4 Cu1 N3 C19 112.4(3) . . . . ?
N2 Cu1 N3 C19 -179.7(2) . . . . ?
Cl1 Cu1 N3 C19 -86.6(2) . . . . ?
O1 Cu1 N3 C20 -169.70(17) . . . . ?
O4 Cu1 N3 C20 -67.5(4) . . . . ?
N2 Cu1 N3 C20 0.36(17) . . . . ?
Cl1 Cu1 N3 C20 93.50(16) . . . . ?
Cu1 O1 C1 O2 -6.7(4) . . . . ?
Cu1 O1 C1 C2 172.65(14) . . . . ?
O2 C1 C2 C7 -163.4(2) . . . . ?
O1 C1 C2 C7 17.2(3) . . . . ?
O2 C1 C2 C3 17.6(3) . . . . ?
O1 C1 C2 C3 -161.8(2) . . . . ?
C7 C2 C3 C4 -1.4(4) . . . . ?
C1 C2 C3 C4 177.7(2) . . . . ?
C2 C3 C4 C5 1.6(4) . . . . ?
C3 C4 C5 C6 -0.5(4) . . . . ?
C3 C4 C5 N1 -179.7(2) . . . . ?
C8 N1 C5 C4 -172.4(2) . . . . ?
C8 N1 C5 C6 8.4(4) . . . . ?
C4 C5 C6 C7 -0.7(4) . . . . ?
N1 C5 C6 C7 178.5(2) . . . . ?
C5 C6 C7 C2 0.9(4) . . . . ?
C3 C2 C7 C6 0.1(4) . . . . ?
C1 C2 C7 C6 -179.0(2) . . . . ?
C5 N1 C8 O3 -1.8(4) . . . . ?
C5 N1 C8 C9 178.8(2) . . . . ?
C21 N2 C10 C11 -0.7(4) . . . . ?
Cu1 N2 C10 C11 -179.26(19) . . . . ?
N2 C10 C11 C12 -0.5(4) . . . . ?
C10 C11 C12 C13 1.0(4) . . . . ?
C11 C12 C13 C21 -0.3(4) . . . . ?
C11 C12 C13 C14 179.3(3) . . . . ?
C21 C13 C14 C15 0.6(4) . . . . ?
C12 C13 C14 C15 -179.0(3) . . . . ?
C13 C14 C15 C16 0.1(4) . . . . ?
C14 C15 C16 C20 -0.8(4) . . . . ?
C14 C15 C16 C17 -179.9(2) . . . . ?
C20 C16 C17 C18 0.4(4) . . . . ?
C15 C16 C17 C18 179.4(3) . . . . ?
C16 C17 C18 C19 -0.2(4) . . . . ?
C20 N3 C19 C18 0.2(4) . . . . ?
Cu1 N3 C19 C18 -179.63(19) . . . . ?
C17 C18 C19 N3 -0.1(4) . . . . ?
C19 N3 C20 C16 -0.1(4) . . . . ?
Cu1 N3 C20 C16 179.81(19) . . . . ?
C19 N3 C20 C21 179.8(2) . . . . ?
Cu1 N3 C20 C21 -0.3(3) . . . . ?
C17 C16 C20 N3 -0.2(4) . . . . ?
C15 C16 C20 N3 -179.3(2) . . . . ?
C17 C16 C20 C21 179.9(2) . . . . ?
C15 C16 C20 C21 0.7(4) . . . . ?
C10 N2 C21 C13 1.4(4) . . . . ?
Cu1 N2 C21 C13 -179.8(2) . . . . ?
C10 N2 C21 C20 -178.4(2) . . . . ?
Cu1 N2 C21 C20 0.4(3) . . . . ?
C12 C13 C21 N2 -0.9(4) . . . . ?
C14 C13 C21 N2 179.5(2) . . . . ?
C12 C13 C21 C20 178.9(2) . . . . ?
C14 C13 C21 C20 -0.7(4) . . . . ?
N3 C20 C21 N2 -0.1(3) . . . . ?
C16 C20 C21 N2 179.8(2) . . . . ?
N3 C20 C21 C13 -179.9(2) . . . . ?
C16 C20 C21 C13 0.0(4) . . . . ?
